data_1556916
loop_
_publ_author_name
'Berg, Ulf'
'Butts, Craig P.'
'Eberson, Lennart'
'Hartshorn, Michael P.'
'Persson, Ola'

_publ_section_title
;
 Photochemical Nitration by Tetranitromethane. Part XLIV. Some Reactions
 of 2-Phenylpropene and 2,4,6-Trimethylstyrene with Tetranitromethane:
 Competition between the Radical Chain Addition Reaction and Isoxazolidine
 Formation: Nitrogen Inversion in Some Isoxazolidines.
;
_journal_name_full 'Acta Chemica Scandinavica'
_journal_page_first 761
_journal_page_last 769
_journal_paper_doi 10.3891/acta.chem.scand.52-0761
_journal_volume 52
_journal_year 1998
_chemical_formula_sum 'C19 H20 N4 O8'
_chemical_formula_weight 432.39
_space_group_IT_number 2
_space_group_name_Hall '-P 1'
_space_group_name_H-M_alt 'P -1'
_symmetry_cell_setting triclinic
_symmetry_Int_Tables_number 2
_symmetry_space_group_name_Hall '-P 1'
_symmetry_space_group_name_H-M 'P -1'
_cell_angle_alpha 87.91(2)
_cell_angle_beta 82.49(2)
_cell_angle_gamma 64.631(9)
_cell_formula_units_Z 4
_cell_length_a 9.6356(12)
_cell_length_b 9.7619(14)
_cell_length_c 23.710(5)
_cell_volume 1997.4(6)
_diffrn_ambient_temperature 173
_diffrn_radiation_probe x-ray
_diffrn_radiation_type MoK\a
_diffrn_radiation_wavelength 0.71073
_exptl_absorpt_coefficient_mu 0.114
_exptl_crystal_density_diffrn 1.438
_exptl_crystal_F_000 904
_refine_ls_number_parameters 563
_refine_ls_number_reflns 4916
_refine_ls_R_factor_gt 0.0527
_cod_data_source_file Acta-Chem-Scand-1998-52-761-769.cif
_cod_data_source_block 1
_cod_depositor_comments
;
two positions were clearly wrong :
x coordinate of C25A changed from 0.0148 into 0.1480
z coordinate of C25 changed from  .4965 into .4065
but these estimations may be wrong as well...
;
_cod_original_cell_volume 1997.4(5)
_cod_database_code 1556916

loop_
_space_group_symop_id
_space_group_symop_operation_xyz
1 x,y,z
2 -x,-y,-z

loop_
_atom_site_label
_atom_site_type_symbol
_atom_site_fract_x
_atom_site_fract_y
_atom_site_fract_z
_atom_site_U_iso_or_equiv
O11 O .3421(3) .4637(3) .3724(1) .019(1)
O12 O .5383(3) .4190(3) .2981(1) .022(1)
O21 O .3967(3) .8336(5) .2581(1) .031(1)
O22 O .3590(4) .6558(4) .2204(1) .043(1)
O31 O .1967(3) .7938(3) .3994(1) .033(1)
O32 O .1035(3) .7977(4) .3203(1) .037(1)
O11A O .2030(4) .1060(4) .3321(2) .048(1)
O12A O .4101(4) -.0096(4) .3718(1) .043(1)
N1 N .3773(3) .5016(4) .3142(1) .020(1)
N2 N .3763(3) .7196(5) .2605(1) .022(1)
N3 N .2084(3) .7589(4) .3496(1) .024(1)
N1A N .3232(4) .0980(5) .3466(1) .028(1)
C1 C .5033(4) .6388(5) .3502(1) .022(1)
C2 C .6265(4) .4790(5) .3297(1) .019(1)
C3 C .7522(4) .4855(5) .2847(2) .030(1)
C1A C .3659(4) .2258(6) .3338(1) .021(1)
C2A C .2641(4) .3633(5) .3748(1) .019(1)
C3A C .1031(4) .4493(5) .3570(2) .027(1)
C11 C .3686(4) .6535(5) .3205(1) .018(1)
C21 C .6954(3) .3716(5) .3766(1) .019(1)
C22 C .6923(4) .4232(5) .4309(1) .025(1)
C23 C .7563(4) .3194(5) .4732(2) .033(1)
C24 C .8246(4) .1664(5) .4610(2) .031(1)
C25 C .8315(4) .1147(5) .4065(2) .032(1)
C26 C .7675(4) .2171(5) .3644(2) .027(1)
C21A C .2675(4) .3101(5) .4363(1) .019(1)
C22A C .4074(4) .2546(5) .4595(1) .022(1)
C23A C .4160(4) .1945(5) .5139(1) .028(1)
C24A C .2869(5) .1908(5) .5456(2) .030(1)
C25A C .1480(5) .2463(5) .5230(2) .033(1)
C26A C .1382(4) .3070(5) .4685(2) .029(1)
O11C O .6903(2) .0819(3) .1322(1) .022(1)
O12C O .8001(3) .1331(3) .2052(1) .022(1)
O21C O .9242(3) -.2945(4) .2556(1) .036(1)
O22C O .7432(4) -.0798(4) .2893(1) .047(1)
O31C O .8586(4) -.2496(4) .1100(1) .045(1)
O32C O .6833(4) -.2318(4) .1807(1) .040(1)
O11B O .2212(3) .3985(4) .2044(1) .046(1)
O12B O .2639(4) .5145(4) .1290(1) .051(1)
N1C N .7159(3) .0528(4) .1913(1) .021(1)
N2C N .8317(4) -.1630(4) .2512(1) .026(1)
N3C N .7890(4) -.2054(4) .1571(1) .029(1)
N1B N .3074(4) .4202(4) .1658(1) .033(1)
C1C C .9896(4) -.1045(5) .1679(2) .029(1)
C2C C .9627(4) .0600(5) .1761(1) .021(1)
C3C C 1.0603(4) .0758(6) .2190(2) .032(1)
C1B C .4778(4) .3225(5) .1639(1) .024(1)
C2B C .5224(4) .1775(5) .1281(1) .021(1)
C3B C .4312(4) .0907(5) .1494(2) .031(1)
C11C C .8353(4) -.1037(5) .1902(1) .021(1)
C21C C .9771(4) .1446(5) .1218(1) .021(1)
C22C C .9090(5) .3009(5) .1238(2) .031(1)
C23C C .9182(5) .3838(6) .0754(2) .037(1)
C24C C .9988(5) .3073(6) .0243(2) .035(1)
C25C C 1.0686(5) .1527(6) .0220(2) .035(1)
C26C C 1.0592(4) .0700(5) .0707(2) .027(1)
C21B C .5261(4) .2117(5) .0645(1) .024(1)
C22B C .6298(4) .2645(5) .0379(2) .028(1)
C23B C .6291(5) .3038(5) -.0192(2) .037(1)
C24B C .5241(5) .2879(6) -.0501(2) .042(2)
C25B C .4223(6) .2349(6) -.0245(2) .047(2)
C26B C .4221(5) .1954(6) .0328(2) .038(1)

loop_
_geom_angle_atom_site_label_1
_geom_angle_atom_site_label_2
_geom_angle_atom_site_label_3
_geom_angle
_geom_angle_site_symmetry_1
_geom_angle_site_symmetry_2
_geom_angle_site_symmetry_3
_geom_angle_publ_flag
N1 O11 C2A 111.2(2) . . . yes
N1 O12 C2 110.3(3) . . . yes
O11 N1 O12 107.7(3) . . . yes
O11 N1 C11 102.7(2) . . . yes
O12 N1 C11 100.0(3) . . . yes
O11A N1A O12A 123.4(4) . . . yes
O11A N1A C1A 118.7(4) . . . yes
O12A N1A C1A 117.9(4) . . . yes
O21 N2 O22 125.8(3) . . . yes
O21 N2 C11 115.6(3) . . . yes
O22 N2 C11 118.6(4) . . . yes
O31 N3 O32 126.4(3) . . . yes
O31 N3 C11 117.9(3) . . . yes
O32 N3 C11 115.7(3) . . . yes
C2 C1 C11 101.7(3) . . . no
N1A C1A C2A 110.5(3) . . . yes
O12 C2 C1 103.2(3) . . . yes
O12 C2 C3 104.5(2) . . . yes
O12 C2 C21 109.3(3) . . . yes
C1 C2 C3 112.3(3) . . . no
C1 C2 C21 115.1(2) . . . no
C3 C2 C21 111.5(3) . . . no
O11 C2A C1A 107.3(3) . . . yes
O11 C2A C3A 109.6(3) . . . yes
O11 C2A C21A 103.5(3) . . . yes
C1A C2A C3A 111.2(3) . . . no
C1A C2A C21A 109.5(3) . . . no
C3A C2A C21A 115.2(3) . . . no
N1 C11 N2 108.2(3) . . . yes
N1 C11 N3 109.5(3) . . . yes
N1 C11 C1 107.7(3) . . . yes
N2 C11 N3 104.0(3) . . . yes
N2 C11 C1 111.5(3) . . . yes
N3 C11 C1 115.8(3) . . . yes
N1C O11C C2B 110.4(2) . . . yes
N1C O12C C2C 110.1(3) . . . yes
C2 C21 C22 122.1(4) . . . no
C22 C21 C26 119.2(4) . . . no
C2 C21 C26 118.7(3) . . . no
C2A C21A C26A 121.8(4) . . . no
C22A C21A C26A 119.1(3) . . . no
C2A C21A C22A 119.1(3) . . . no
C21 C22 C23 120.1(4) . . . no
C21A C22A C23A 120.0(4) . . . no
C22 C23 C24 120.2(4) . . . no
C22A C23A C24A 120.6(4) . . . no
C23 C24 C25 119.8(4) . . . no
C23A C24A C25A 119.7(4) . . . no
C24 C25 C26 120.3(4) . . . no
C24A C25A C26A 120.2(5) . . . no
C21 C26 C25 120.3(4) . . . no
C21A C26A C25A 120.5(4) . . . no
O11B N1B O12B 124.6(4) . . . yes
O11B N1B C1B 117.2(3) . . . yes
O12B N1B C1B 118.2(3) . . . yes
O11C N1C O12C 107.5(2) . . . yes
O11C N1C C11C 103.9(2) . . . yes
O12C N1C C11C 100.8(3) . . . yes
O21C N2C O22C 126.4(3) . . . yes
O21C N2C C11C 113.9(3) . . . yes
O22C N2C C11C 119.8(3) . . . yes
O31C N3C O32C 126.7(4) . . . yes
O31C N3C C11C 117.4(4) . . . yes
O32C N3C C11C 115.9(3) . . . yes
N1B C1B C2B 109.4(3) . . . yes
C2C C1C C11C 103.7(3) . . . no
O11C C2B C1B 105.9(3) . . . yes
O11C C2B C3B 109.4(3) . . . yes
O11C C2B C21B 101.3(3) . . . yes
C1B C2B C3B 112.9(3) . . . no
C1B C2B C21B 110.9(3) . . . no
C3B C2B C21B 115.5(3) . . . no
O12C C2C C1C 102.9(3) . . . yes
O12C C2C C3C 104.5(3) . . . yes
O12C C2C C21C 109.6(3) . . . yes
C1C C2C C3C 112.2(4) . . . no
C1C C2C C21C 115.9(3) . . . no
C3C C2C C21C 110.8(4) . . . no
N1C C11C N2C 107.6(3) . . . yes
N1C C11C N3C 109.7(3) . . . yes
N1C C11C C1C 108.6(3) . . . yes
N2C C11C N3C 103.2(3) . . . yes
N2C C11C C1C 112.4(3) . . . yes
N3C C11C C1C 115.0(3) . . . yes
C2B C21B C22B 120.4(4) . . . no
C2B C21B C26B 120.8(4) . . . no
C22B C21B C26B 118.7(3) . . . no
C2C C21C C22C 118.6(3) . . . no
C2C C21C C26C 122.6(4) . . . no
C22C C21C C26C 118.8(4) . . . no
C21B C22B C23B 121.1(4) . . . no
C21C C22C C23C 121.0(4) . . . no
C22B C23B C24B 119.5(5) . . . no
C22C C23C C24C 119.5(5) . . . no
C23B C24B C25B 119.9(5) . . . no
C23C C24C C25C 120.1(5) . . . no
C24B C25B C26B 121.0(5) . . . no
C24C C25C C26C 120.2(4) . . . no
C21B C26B C25B 119.8(5) . . . no
C21C C26C C25C 120.5(4) . . . no

loop_
_geom_bond_atom_site_label_1
_geom_bond_atom_site_label_2
_geom_bond_distance
_geom_bond_site_symmetry_1
_geom_bond_site_symmetry_2
_geom_bond_publ_flag
O11 N1 1.451(3) . . yes
O11 C2A 1.465(5) . . yes
O11A N1A 1.221(6) . . yes
O12 N1 1.414(4) . . yes
O12 C2 1.501(5) . . yes
O12A N1A 1.222(5) . . yes
O21 N2 1.208(6) . . yes
O22 N2 1.222(4) . . yes
O31 N3 1.218(3) . . yes
O32 N3 1.218(4) . . yes
N1 C11 1.461(6) . . yes
N1A C1A 1.482(7) . . yes
N2 C11 1.547(4) . . yes
N3 C11 1.526(5) . . yes
C1 C2 1.548(6) . . no
C1 C11 1.508(6) . . no
C1A C2A 1.558(6) . . no
C2 C3 1.527(6) . . no
C2 C21 1.513(5) . . no
C2A C3A 1.523(6) . . no
C2A C21A 1.530(4) . . no
O11B N1B 1.229(4) . . yes
O11C C2B 1.496(5) . . yes
O11C N1C 1.451(3) . . yes
O12B N1B 1.221(4) . . yes
O12C N1C 1.420(5) . . yes
O12C C2C 1.495(5) . . yes
C21 C26 1.387(6) . . no
C21 C22 1.392(4) . . no
C21A C22A 1.400(6) . . no
C21A C26A 1.385(6) . . no
O21C N2C 1.220(5) . . yes
C22 C23 1.402(6) . . no
C22A C23A 1.395(4) . . no
O22C N2C 1.209(4) . . yes
C23 C24 1.374(6) . . no
C23A C24A 1.381(6) . . no
C24 C25 1.388(7) . . no
C24A C25A 1.385(7) . . no
C25 C26 1.391(6) . . no
C25A C26A 1.399(7) . . no
O31C N3C 1.214(4) . . yes
O32C N3C 1.218(5) . . yes
N1B C1B 1.500(6) . . yes
N1C C11C 1.465(6) . . yes
N2C C11C 1.540(4) . . yes
N3C C11C 1.526(5) . . yes
C1B C2B 1.543(6) . . no
C1C C2C 1.529(6) . . no
C1C C11C 1.508(6) . . no
C2B C3B 1.495(6) . . no
C2B C21B 1.532(4) . . no
C2C C3C 1.526(6) . . no
C2C C21C 1.527(4) . . no
C21B C22B 1.384(6) . . no
C21B C26B 1.392(7) . . no
C21C C22C 1.378(6) . . no
C21C C26C 1.394(6) . . no
C22B C23B 1.394(7) . . no
C22C C23C 1.395(7) . . no
C23B C24B 1.386(7) . . no
C23C C24C 1.397(7) . . no
C24B C25B 1.362(8) . . no
C24C C25C 1.364(7) . . no
C25B C26B 1.399(7) . . no
C25C C26C 1.400(7) . . no

loop_
_geom_torsion_atom_site_label_1
_geom_torsion_atom_site_label_2
_geom_torsion_atom_site_label_3
_geom_torsion_atom_site_label_4
_geom_torsion
_geom_torsion_site_symmetry_1
_geom_torsion_site_symmetry_2
_geom_torsion_site_symmetry_3
_geom_torsion_site_symmetry_4
_geom_torsion_publ_flag
C2A O11 N1 O12 -105.8(3) . . . . no
C2A O11 N1 C11 149.2(3) . . . . no
N1 O11 C2A C1A 52.8(4) . . . . no
N1 O11 C2A C3A -68.1(4) . . . . no
N1 O11 C2A C21A 168.6(3) . . . . no
C2 O12 N1 O11 -69.6(3) . . . . no
C2 O12 N1 C11 37.2(3) . . . . no
N1 O12 C2 C1 -19.1(3) . . . . no
N1 O12 C2 C3 -136.6(3) . . . . no
N1 O12 C2 C21 103.9(3) . . . . no
O11 N1 C11 N2 -170.5(3) . . . . no
O11 N1 C11 N3 -57.8(3) . . . . no
O11 N1 C11 C1 68.9(3) . . . . no
O12 N1 C11 N2 78.7(3) . . . . no
O12 N1 C11 N3 -168.6(2) . . . . no
O12 N1 C11 C1 -41.9(3) . . . . no
O11A N1A C1A C2A 74.8(4) . . . . no
O12A N1A C1A C2A -104.5(4) . . . . no
O21 N2 C11 N1 -168.0(4) . . . . no
O21 N2 C11 N3 75.7(4) . . . . no
O21 N2 C11 C1 -49.8(5) . . . . no
O22 N2 C11 N1 13.3(5) . . . . no
O22 N2 C11 N3 -103.1(4) . . . . no
O22 N2 C11 C1 131.5(4) . . . . no
O31 N3 C11 N1 104.8(3) . . . . no
O31 N3 C11 N2 -139.7(3) . . . . no
O31 N3 C11 C1 -17.1(5) . . . . no
O32 N3 C11 N1 -73.9(4) . . . . no
O32 N3 C11 N2 41.6(4) . . . . no
O32 N3 C11 C1 164.2(3) . . . . no
C11 C1 C2 O12 -7.1(3) . . . . no
C11 C1 C2 C3 104.8(3) . . . . no
C11 C1 C2 C21 -126.1(3) . . . . no
C2 C1 C11 N1 30.4(3) . . . . no
C2 C1 C11 N2 -88.1(4) . . . . no
C2 C1 C11 N3 153.4(3) . . . . no
N1A C1A C2A O11 162.5(3) . . . . no
N1A C1A C2A C3A -77.7(4) . . . . no
N1A C1A C2A C21A 50.7(4) . . . . no
O12 C2 C21 C22 -137.2(4) . . . . no
O12 C2 C21 C26 44.6(5) . . . . no
C1 C2 C21 C22 -21.6(5) . . . . no
C1 C2 C21 C26 160.1(4) . . . . no
C3 C2 C21 C22 107.8(4) . . . . no
C3 C2 C21 C26 -70.4(5) . . . . no
O11 C2A C21A C22A -49.1(5) . . . . no
O11 C2A C21A C26A 134.8(4) . . . . no
C1A C2A C21A C22A 65.1(5) . . . . no
C1A C2A C21A C26A -111.0(5) . . . . no
C3A C2A C21A C22A -168.7(4) . . . . no
C3A C2A C21A C26A 15.2(6) . . . . no
N1C O11C C2B C1B 56.7(3) . . . . no
C2B O11C N1C O12C -111.0(3) . . . . no
C2B O11C N1C C11C 142.7(3) . . . . no
N1C O11C C2B C3B -65.2(3) . . . . no
N1C O11C C2B C21B 172.5(3) . . . . no
C2C O12C N1C C11C 37.5(3) . . . . no
C2C O12C N1C O11C -71.0(3) . . . . no
N1C O12C C2C C21C 97.9(3) . . . . no
N1C O12C C2C C1C -26.1(3) . . . . no
N1C O12C C2C C3C -143.4(3) . . . . no
C2 C21 C22 C23 179.4(4) . . . . no
C22 C21 C26 C25 2.1(6) . . . . no
C26 C21 C22 C23 -2.4(6) . . . . no
C2 C21 C26 C25 -179.6(4) . . . . no
C2A C21A C22A C23A -175.0(4) . . . . no
C22A C21A C26A C25A -1.3(6) . . . . no
C26A C21A C22A C23A 1.3(6) . . . . no
C2A C21A C26A C25A 174.8(4) . . . . no
C21 C22 C23 C24 1.1(6) . . . . no
C21A C22A C23A C24A -0.8(6) . . . . no
C22 C23 C24 C25 0.6(7) . . . . no
C22A C23A C24A C25A 0.5(7) . . . . no
C23 C24 C25 C26 -1.0(7) . . . . no
C23A C24A C25A C26A -0.5(7) . . . . no
C24 C25 C26 C21 -0.4(7) . . . . no
C24A C25A C26A C21A 1.0(7) . . . . no
O11B N1B C1B C2B 89.2(3) . . . . no
O12B N1B C1B C2B -90.3(4) . . . . no
O11C N1C C11C N2C -161.3(3) . . . . no
O11C N1C C11C N3C -49.7(3) . . . . no
O11C N1C C11C C1C 76.8(3) . . . . no
O12C N1C C11C N2C 87.4(3) . . . . no
O12C N1C C11C N3C -161.0(2) . . . . no
O12C N1C C11C C1C -34.5(3) . . . . no
O21C N2C C11C N1C 178.4(4) . . . . no
O21C N2C C11C N3C 62.4(5) . . . . no
O21C N2C C11C C1C -62.2(5) . . . . no
O22C N2C C11C N1C -2.3(6) . . . . no
O22C N2C C11C N3C -118.3(4) . . . . no
O22C N2C C11C C1C 117.2(5) . . . . no
O31C N3C C11C N1C 106.6(4) . . . . no
O31C N3C C11C N2C -139.0(4) . . . . no
O31C N3C C11C C1C -16.2(5) . . . . no
O32C N3C C11C N1C -72.3(4) . . . . no
O32C N3C C11C N2C 42.2(5) . . . . no
O32C N3C C11C C1C 165.0(4) . . . . no
N1B C1B C2B O11C -175.7(2) . . . . no
N1B C1B C2B C3B -56.1(4) . . . . no
N1B C1B C2B C21B 75.2(4) . . . . no
C11C C1C C2C O12C 3.3(3) . . . . no
C11C C1C C2C C3C 115.1(4) . . . . no
C11C C1C C2C C21C -116.3(4) . . . . no
C2C C1C C11C N1C 19.3(4) . . . . no
C2C C1C C11C N2C -99.7(4) . . . . no
C2C C1C C11C N3C 142.6(3) . . . . no
O11C C2B C21B C22B -49.4(5) . . . . no
O11C C2B C21B C26B 132.9(4) . . . . no
C1B C2B C21B C22B 62.6(5) . . . . no
C1B C2B C21B C26B -115.1(5) . . . . no
C3B C2B C21B C22B -167.4(4) . . . . no
C3B C2B C21B C26B 14.8(6) . . . . no
O12C C2C C21C C22C 44.0(5) . . . . no
O12C C2C C21C C26C -137.4(4) . . . . no
C1C C2C C21C C22C 159.9(4) . . . . no
C1C C2C C21C C26C -21.5(6) . . . . no
C3C C2C C21C C22C -70.7(5) . . . . no
C3C C2C C21C C26C 107.8(5) . . . . no
C2B C21B C22B C23B -176.6(4) . . . . no
C26B C21B C22B C23B 1.3(7) . . . . no
C2B C21B C26B C25B 176.6(4) . . . . no
C22B C21B C26B C25B -1.2(7) . . . . no
C2C C21C C22C C23C -179.8(4) . . . . no
C26C C21C C22C C23C 1.6(7) . . . . no
C2C C21C C26C C25C 179.8(4) . . . . no
C22C C21C C26C C25C -1.7(7) . . . . no
C21B C22B C23B C24B -0.9(7) . . . . no
C21C C22C C23C C24C -0.6(8) . . . . no
C22B C23B C24B C25B 0.3(7) . . . . no
C22C C23C C24C C25C -0.4(8) . . . . no
C23B C24B C25B C26B -0.2(8) . . . . no
C23C C24C C25C C26C 0.3(8) . . . . no
C24B C25B C26B C21B 0.7(8) . . . . no
C24C C25C C26C C21C 0.7(8) . . . . no
